data_1514536
loop_
_publ_author_name
'Yu, Jun'
'Sun, Jiansong'
'Niu, Yiming'
'Li, Rongyao'
'Liao, Jinxi'
'Zhang, Fuyi'
'Yu, Biao'

_publ_section_title
;
 Synthetic access toward the diverse ginsenosides
;
_journal_issue 10
_journal_name_full 'Chemical Science'
_journal_page_first 3899
_journal_paper_doi 10.1039/c3sc51479j
_journal_volume 4
_journal_year 2013
_chemical_absolute_configuration syn
_chemical_formula_moiety 'C36 H58 O7, C2 H4 O2'
_chemical_formula_sum 'C38 H62 O9'
_chemical_formula_weight 662.88
_chemical_name_systematic
;
?
;
_space_group_IT_number 1
_symmetry_cell_setting triclinic
_symmetry_space_group_name_Hall 'P 1'
_symmetry_space_group_name_H-M 'P 1'
_atom_sites_solution_hydrogens geom
_atom_sites_solution_primary direct
_atom_sites_solution_secondary difmap
_audit_creation_method SHELXL-97
_cell_angle_alpha 89.65(3)
_cell_angle_beta 80.46(3)
_cell_angle_gamma 70.65(3)
_cell_formula_units_Z 1
_cell_length_a 8.7254(17)
_cell_length_b 9.5176(19)
_cell_length_c 12.415(3)
_cell_measurement_reflns_used 2958
_cell_measurement_temperature 296(2)
_cell_measurement_theta_max 67.51
_cell_measurement_theta_min 3.61
_cell_volume 958.0(4)
_computing_structure_refinement 'SHELXL-97 (Sheldrick, 1997)'
_computing_structure_solution 'SHELXS-97 (Sheldrick, 1990)'
_diffrn_ambient_temperature 296(2)
_diffrn_measured_fraction_theta_full 0.749
_diffrn_measured_fraction_theta_max 0.749
_diffrn_radiation_monochromator graphite
_diffrn_radiation_source 'fine-focus sealed tube'
_diffrn_radiation_type CuK\a
_diffrn_radiation_wavelength 1.54178
_diffrn_reflns_av_R_equivalents 0.0153
_diffrn_reflns_av_sigmaI/netI 0.0333
_diffrn_reflns_limit_h_max 10
_diffrn_reflns_limit_h_min -8
_diffrn_reflns_limit_k_max 11
_diffrn_reflns_limit_k_min -8
_diffrn_reflns_limit_l_max 14
_diffrn_reflns_limit_l_min -14
_diffrn_reflns_number 4282
_diffrn_reflns_theta_full 67.51
_diffrn_reflns_theta_max 67.51
_diffrn_reflns_theta_min 3.61
_exptl_absorpt_coefficient_mu 0.646
_exptl_absorpt_correction_T_max 0.9323
_exptl_absorpt_correction_T_min 0.8603
_exptl_absorpt_correction_type multi-scan
_exptl_absorpt_process_details sadabs
_exptl_crystal_colour colourless
_exptl_crystal_density_diffrn 1.149
_exptl_crystal_density_method 'not measured'
_exptl_crystal_description plate
_exptl_crystal_F_000 362
_exptl_crystal_size_max 0.24
_exptl_crystal_size_mid 0.15
_exptl_crystal_size_min 0.11
_refine_diff_density_max 0.182
_refine_diff_density_min -0.199
_refine_diff_density_rms 0.039
_refine_ls_abs_structure_details 'Flack H D (1983), Acta Cryst. A39, 876-881'
_refine_ls_abs_structure_Flack 0.5(3)
_refine_ls_extinction_coef 0.0108(16)
_refine_ls_extinction_expression Fc^*^=kFc[1+0.001xFc^2^\l^3^/sin(2\q)]^-1/4^
_refine_ls_extinction_method SHELXL
_refine_ls_goodness_of_fit_ref 1.092
_refine_ls_hydrogen_treatment constr
_refine_ls_matrix_type full
_refine_ls_number_parameters 425
_refine_ls_number_reflns 2958
_refine_ls_number_restraints 3
_refine_ls_restrained_S_all 1.091
_refine_ls_R_factor_all 0.0486
_refine_ls_R_factor_gt 0.0480
_refine_ls_shift/su_max 0.000
_refine_ls_shift/su_mean 0.000
_refine_ls_structure_factor_coef Fsqd
_refine_ls_weighting_details 'calc w=1/[\s^2^(Fo^2^)+(0.1018P)^2^+0.1460P] where P=(Fo^2^+2Fc^2^)/3'
_refine_ls_weighting_scheme calc
_refine_ls_wR_factor_gt 0.1401
_refine_ls_wR_factor_ref 0.1413
_reflns_number_gt 2899
_reflns_number_total 2958
_reflns_threshold_expression >2sigma(I)
_cod_data_source_file c3sc51479j.txt
_cod_data_source_block 018
_cod_original_cell_volume 958.0(3)
_cod_database_code 1514536

loop_
_symmetry_equiv_pos_as_xyz
'x, y, z'

loop_
_atom_site_label
_atom_site_type_symbol
_atom_site_fract_x
_atom_site_fract_y
_atom_site_fract_z
_atom_site_U_iso_or_equiv
_atom_site_adp_type
_atom_site_occupancy
_atom_site_symmetry_multiplicity
_atom_site_calc_flag
_atom_site_refinement_flags
O1 O 0.9150(4) 1.1126(3) -0.3172(2) 0.0631(8) Uani 1 1 d .
O2 O 1.0228(6) 0.9063(6) -0.4257(4) 0.1048(16) Uani 1 1 d .
O3 O 0.2966(3) 1.2481(3) -0.1115(2) 0.0499(7) Uani 1 1 d .
O4 O 0.1887(5) 1.4362(4) 0.0169(3) 0.0809(11) Uani 1 1 d .
O5 O 0.6919(3) 0.5342(2) 0.20693(17) 0.0394(5) Uani 1 1 d .
O6 O 0.8508(4) 0.3916(3) 0.0595(2) 0.0616(8) Uani 1 1 d .
O7 O 0.4764(4) 0.4022(3) 0.3178(2) 0.0574(7) Uani 1 1 d .
H7A H 0.4632 0.3357 0.3566 0.086 Uiso 1 1 calc R
O8 O 0.5085(5) 0.1458(4) 0.4200(3) 0.0805(10) Uani 1 1 d .
H8A H 0.4541 0.1077 0.3898 0.121 Uiso 1 1 calc R
C1 C 0.8446(4) 0.8756(4) -0.0828(3) 0.0456(8) Uani 1 1 d .
H1A H 0.9143 0.8264 -0.0310 0.055 Uiso 1 1 calc R
H1B H 0.8274 0.7989 -0.1256 0.055 Uiso 1 1 calc R
C1' C 0.6590(7) 0.0540(6) 0.4109(4) 0.0718(13) Uani 1 1 d .
C2 C 0.9339(5) 0.9609(5) -0.1591(3) 0.0545(10) Uani 1 1 d .
H2A H 0.9576 1.0344 -0.1170 0.065 Uiso 1 1 calc R
H2B H 1.0375 0.8926 -0.1977 0.065 Uiso 1 1 calc R
C2' C 0.6770(9) -0.0949(6) 0.4529(5) 0.0915(18) Uani 1 1 d .
H2'A H 0.7919 -0.1537 0.4433 0.137 Uiso 1 1 calc R
H2'B H 0.6209 -0.1431 0.4134 0.137 Uiso 1 1 calc R
H2'C H 0.6300 -0.0848 0.5292 0.137 Uiso 1 1 calc R
C3 C 0.8253(5) 1.0378(4) -0.2404(3) 0.0489(9) Uani 1 1 d .
H3A H 0.8039 0.9610 -0.2818 0.059 Uiso 1 1 calc R
C4 C 0.6583(5) 1.1528(4) -0.1898(3) 0.0412(8) Uani 1 1 d .
C5 C 0.5721(4) 1.0677(3) -0.1037(2) 0.0350(7) Uani 1 1 d .
H5A H 0.5517 0.9926 -0.1476 0.042 Uiso 1 1 calc R
C6 C 0.4010(4) 1.1585(4) -0.0391(3) 0.0389(7) Uani 1 1 d .
H6A H 0.4128 1.2229 0.0180 0.047 Uiso 1 1 calc R
C7 C 0.3099(4) 1.0573(4) 0.0115(3) 0.0402(8) Uani 1 1 d .
H7B H 0.2921 0.9998 -0.0465 0.048 Uiso 1 1 calc R
H7C H 0.2026 1.1184 0.0504 0.048 Uiso 1 1 calc R
C8 C 0.4007(4) 0.9489(3) 0.0913(2) 0.0346(7) Uani 1 1 d .
C9 C 0.5830(4) 0.8710(3) 0.0332(2) 0.0340(7) Uani 1 1 d .
H9A H 0.5742 0.8135 -0.0293 0.041 Uiso 1 1 calc R
C10 C 0.6756(4) 0.9760(3) -0.0187(2) 0.0358(7) Uani 1 1 d .
C11 C 0.6788(4) 0.7524(4) 0.1050(3) 0.0384(7) Uani 1 1 d .
H11A H 0.7898 0.7026 0.0658 0.046 Uiso 1 1 calc R
H11B H 0.6870 0.8010 0.1712 0.046 Uiso 1 1 calc R
C12 C 0.5947(4) 0.6367(3) 0.1355(2) 0.0368(7) Uani 1 1 d .
H12A H 0.5933 0.5818 0.0693 0.044 Uiso 1 1 calc R
C13 C 0.4189(4) 0.7117(4) 0.1959(2) 0.0364(7) Uani 1 1 d .
H13A H 0.4242 0.7701 0.2591 0.044 Uiso 1 1 calc R
C14 C 0.3221(4) 0.8229(4) 0.1177(3) 0.0381(7) Uani 1 1 d .
C15 C 0.1457(5) 0.8754(5) 0.1876(4) 0.0540(10) Uani 1 1 d .
H15A H 0.1333 0.9540 0.2411 0.065 Uiso 1 1 calc R
H15B H 0.0627 0.9119 0.1415 0.065 Uiso 1 1 calc R
C16 C 0.1303(5) 0.7355(5) 0.2443(4) 0.0643(12) Uani 1 1 d .
H16A H 0.0619 0.6947 0.2090 0.077 Uiso 1 1 calc R
H16B H 0.0793 0.7607 0.3204 0.077 Uiso 1 1 calc R
C17 C 0.3057(4) 0.6193(4) 0.2361(3) 0.0449(8) Uani 1 1 d .
H17A H 0.3200 0.5451 0.1776 0.054 Uiso 1 1 calc R
C18 C 0.3899(5) 1.0400(4) 0.1968(3) 0.0447(8) Uani 1 1 d .
H18A H 0.4378 1.1164 0.1788 0.067 Uiso 1 1 calc R
H18B H 0.4489 0.9751 0.2468 0.067 Uiso 1 1 calc R
H18C H 0.2765 1.0851 0.2303 0.067 Uiso 1 1 calc R
C19 C 0.7139(5) 1.0726(4) 0.0664(3) 0.0485(8) Uani 1 1 d .
H19A H 0.7769 1.0089 0.1152 0.073 Uiso 1 1 calc R
H19B H 0.6124 1.1382 0.1074 0.073 Uiso 1 1 calc R
H19C H 0.7761 1.1304 0.0292 0.073 Uiso 1 1 calc R
C20 C 0.3312(5) 0.5360(4) 0.3428(3) 0.0467(8) Uani 1 1 d .
C21 C 0.1902(7) 0.4732(7) 0.3766(5) 0.0797(15) Uani 1 1 d .
H21A H 0.2051 0.4215 0.4427 0.120 Uiso 1 1 calc R
H21B H 0.1908 0.4053 0.3195 0.120 Uiso 1 1 calc R
H21C H 0.0867 0.5536 0.3886 0.120 Uiso 1 1 calc R
C22 C 0.3560(6) 0.6279(4) 0.4339(3) 0.0546(9) Uani 1 1 d .
H22A H 0.2652 0.7218 0.4452 0.065 Uiso 1 1 calc R
H22B H 0.4565 0.6506 0.4100 0.065 Uiso 1 1 calc R
C23 C 0.3672(8) 0.5537(6) 0.5441(4) 0.0793(15) Uani 1 1 d .
H23A H 0.2591 0.5512 0.5765 0.095 Uiso 1 1 calc R
H23B H 0.4414 0.4515 0.5312 0.095 Uiso 1 1 calc R
C24 C 0.4270(9) 0.6325(6) 0.6230(4) 0.0820(18) Uani 1 1 d .
H24A H 0.3468 0.7046 0.6710 0.098 Uiso 1 1 calc R
C25 C 0.5854(9) 0.6096(5) 0.6318(3) 0.0723(14) Uani 1 1 d .
C27 C 0.7225(10) 0.4999(8) 0.5625(5) 0.0976(19) Uani 1 1 d .
H27A H 0.6812 0.4519 0.5119 0.146 Uiso 1 1 calc R
H27B H 0.7839 0.4268 0.6069 0.146 Uiso 1 1 calc R
H27C H 0.7931 0.5484 0.5228 0.146 Uiso 1 1 calc R
C28 C 0.5611(5) 1.1958(5) -0.2859(3) 0.0562(10) Uani 1 1 d .
H28A H 0.6141 1.2476 -0.3378 0.084 Uiso 1 1 calc R
H28B H 0.4503 1.2592 -0.2583 0.084 Uiso 1 1 calc R
H28C H 0.5587 1.1071 -0.3210 0.084 Uiso 1 1 calc R
C29 C 0.6749(6) 1.2940(4) -0.1408(4) 0.0578(10) Uani 1 1 d .
H29A H 0.7278 1.3406 -0.1969 0.087 Uiso 1 1 calc R
H29B H 0.7398 1.2675 -0.0838 0.087 Uiso 1 1 calc R
H29C H 0.5673 1.3621 -0.1111 0.087 Uiso 1 1 calc R
C30 C 0.3118(5) 0.7409(4) 0.0139(3) 0.0494(8) Uani 1 1 d .
H30A H 0.2638 0.6653 0.0343 0.074 Uiso 1 1 calc R
H30B H 0.4206 0.6956 -0.0276 0.074 Uiso 1 1 calc R
H30C H 0.2446 0.8109 -0.0297 0.074 Uiso 1 1 calc R
C31 C 1.0090(6) 1.0310(7) -0.4063(4) 0.0765(15) Uani 1 1 d .
C32 C 1.0992(9) 1.1173(9) -0.4757(6) 0.117(3) Uani 1 1 d .
H32A H 1.1660 1.0564 -0.5389 0.176 Uiso 1 1 calc R
H32B H 1.1685 1.1464 -0.4343 0.176 Uiso 1 1 calc R
H32C H 1.0212 1.2048 -0.4986 0.176 Uiso 1 1 calc R
C33 C 0.1964(5) 1.3847(4) -0.0730(4) 0.0581(11) Uani 1 1 d .
C34 C 0.0930(8) 1.4584(8) -0.1548(6) 0.108(3) Uani 1 1 d .
H34A H 0.0223 1.5562 -0.1265 0.161 Uiso 1 1 calc R
H34B H 0.0269 1.4001 -0.1696 0.161 Uiso 1 1 calc R
H34C H 0.1629 1.4665 -0.2213 0.161 Uiso 1 1 calc R
C35 C 0.8210(5) 0.4160(4) 0.1559(3) 0.0425(8) Uani 1 1 d .
C36 C 0.9139(6) 0.3246(5) 0.2355(4) 0.0675(12) Uani 1 1 d .
H36A H 1.0041 0.2431 0.1973 0.101 Uiso 1 1 calc R
H36B H 0.8421 0.2862 0.2848 0.101 Uiso 1 1 calc R
H36C H 0.9558 0.3848 0.2761 0.101 Uiso 1 1 calc R
C26 C 0.6227(15) 0.6972(9) 0.7163(5) 0.130(4) Uani 1 1 d .
H26A H 0.5216 0.7653 0.7559 0.195 Uiso 1 1 calc R
H26B H 0.6902 0.7520 0.6817 0.195 Uiso 1 1 calc R
H26C H 0.6804 0.6307 0.7660 0.195 Uiso 1 1 calc R
O9 O 0.7702(8) 0.0895(9) 0.3707(9) 0.202(5) Uani 1 1 d .

loop_
_atom_site_aniso_label
_atom_site_aniso_U_11
_atom_site_aniso_U_22
_atom_site_aniso_U_33
_atom_site_aniso_U_23
_atom_site_aniso_U_13
_atom_site_aniso_U_12
O1 0.0612(18) 0.0667(17) 0.0566(16) 0.0193(13) 0.0077(13) -0.0238(15)
O2 0.100(3) 0.096(3) 0.079(3) 0.003(2) 0.032(2) -0.004(2)
O3 0.0518(14) 0.0402(13) 0.0439(13) 0.0118(10) -0.0076(11) 0.0023(12)
O4 0.074(2) 0.0459(15) 0.115(3) -0.0193(18) -0.0125(19) -0.0109(16)
O5 0.0366(12) 0.0375(11) 0.0394(12) 0.0116(9) -0.0079(9) -0.0059(10)
O6 0.0586(16) 0.0596(16) 0.0562(17) -0.0073(12) -0.0052(12) -0.0080(14)
O7 0.0572(16) 0.0417(13) 0.0663(17) 0.0180(11) -0.0046(12) -0.0102(12)
O8 0.091(3) 0.073(2) 0.093(2) 0.0254(17) -0.0282(19) -0.042(2)
C1 0.0368(17) 0.0501(19) 0.0490(19) 0.0156(14) -0.0051(14) -0.0147(17)
C1' 0.078(3) 0.072(3) 0.064(3) 0.021(2) -0.009(2) -0.025(3)
C2 0.042(2) 0.064(2) 0.059(2) 0.0211(18) -0.0047(15) -0.0216(19)
C2' 0.116(5) 0.061(3) 0.096(4) 0.024(3) -0.028(3) -0.025(3)
C3 0.050(2) 0.052(2) 0.0437(19) 0.0144(15) 0.0008(15) -0.0198(18)
C4 0.050(2) 0.0399(16) 0.0347(17) 0.0089(13) -0.0061(13) -0.0166(16)
C5 0.0383(16) 0.0330(14) 0.0351(15) 0.0034(11) -0.0090(12) -0.0125(14)
C6 0.0417(18) 0.0350(15) 0.0362(16) 0.0055(12) -0.0098(13) -0.0066(15)
C7 0.0355(17) 0.0402(17) 0.0415(18) 0.0106(13) -0.0101(13) -0.0066(15)
C8 0.0329(16) 0.0357(15) 0.0341(16) 0.0056(12) -0.0087(11) -0.0085(14)
C9 0.0326(16) 0.0337(15) 0.0351(16) 0.0053(11) -0.0088(12) -0.0092(14)
C10 0.0371(17) 0.0376(16) 0.0358(16) 0.0065(12) -0.0083(12) -0.0156(14)
C11 0.0319(16) 0.0391(16) 0.0432(17) 0.0106(12) -0.0092(12) -0.0094(14)
C12 0.0374(18) 0.0369(15) 0.0346(16) 0.0071(12) -0.0083(12) -0.0097(14)
C13 0.0363(17) 0.0406(16) 0.0339(16) 0.0069(12) -0.0072(12) -0.0145(15)
C14 0.0327(17) 0.0415(17) 0.0407(17) 0.0096(13) -0.0103(12) -0.0116(15)
C15 0.0335(18) 0.059(2) 0.067(2) 0.0209(18) -0.0059(15) -0.0135(17)
C16 0.033(2) 0.075(3) 0.087(3) 0.038(2) -0.0137(18) -0.020(2)
C17 0.0355(18) 0.053(2) 0.052(2) 0.0125(15) -0.0112(14) -0.0209(17)
C18 0.055(2) 0.0432(17) 0.0352(17) 0.0019(13) -0.0070(13) -0.0154(16)
C19 0.059(2) 0.0558(19) 0.0449(19) 0.0095(14) -0.0213(15) -0.0323(18)
C20 0.0379(19) 0.0465(18) 0.055(2) 0.0168(15) -0.0031(14) -0.0159(17)
C21 0.066(3) 0.089(3) 0.101(4) 0.048(3) -0.020(3) -0.048(3)
C22 0.067(2) 0.054(2) 0.0429(19) 0.0166(15) -0.0019(16) -0.0238(19)
C23 0.113(4) 0.089(3) 0.049(3) 0.029(2) -0.013(2) -0.052(3)
C24 0.129(5) 0.064(3) 0.043(2) 0.0094(19) 0.000(3) -0.026(3)
C25 0.121(5) 0.064(3) 0.045(2) 0.0148(18) -0.020(2) -0.046(3)
C27 0.129(6) 0.096(4) 0.077(4) 0.010(3) -0.011(3) -0.053(4)
C28 0.061(2) 0.063(2) 0.0389(19) 0.0184(16) -0.0083(15) -0.014(2)
C29 0.075(3) 0.0427(18) 0.064(2) 0.0092(16) -0.0107(19) -0.0317(19)
C30 0.052(2) 0.0555(19) 0.056(2) 0.0164(15) -0.0286(15) -0.0307(18)
C31 0.062(3) 0.083(4) 0.064(3) 0.022(2) 0.012(2) -0.007(3)
C32 0.088(4) 0.134(6) 0.102(5) 0.033(4) 0.035(4) -0.027(4)
C33 0.048(2) 0.0376(19) 0.083(3) 0.0142(18) 0.0014(19) -0.0134(18)
C34 0.083(4) 0.088(4) 0.108(4) 0.054(3) -0.002(3) 0.021(3)
C35 0.0393(17) 0.0364(16) 0.052(2) 0.0045(13) -0.0043(14) -0.0147(14)
C36 0.046(2) 0.058(2) 0.087(3) 0.019(2) -0.018(2) 0.002(2)
C26 0.258(12) 0.108(5) 0.068(3) 0.019(3) -0.063(5) -0.103(6)
O9 0.101(4) 0.167(6) 0.308(11) 0.151(7) 0.007(5) -0.029(4)

loop_
_atom_type_symbol
_atom_type_description
_atom_type_scat_dispersion_real
_atom_type_scat_dispersion_imag
_atom_type_scat_source
C C 0.0181 0.0091 'International Tables Vol C Tables 4.2.6.8 and 6.1.1.4'
H H 0.0000 0.0000 'International Tables Vol C Tables 4.2.6.8 and 6.1.1.4'
O O 0.0492 0.0322 'International Tables Vol C Tables 4.2.6.8 and 6.1.1.4'

loop_
_geom_angle_atom_site_label_1
_geom_angle_atom_site_label_2
_geom_angle_atom_site_label_3
_geom_angle
C31 O1 C3 116.1(4)
C33 O3 C6 117.2(3)
C35 O5 C12 116.2(3)
C20 O7 H7A 109.5
C1' O8 H8A 109.5
C2 C1 C10 113.5(3)
C2 C1 H1A 108.9
C10 C1 H1A 108.9
C2 C1 H1B 108.9
C10 C1 H1B 108.9
H1A C1 H1B 107.7
O9 C1' O8 120.8(6)
O9 C1' C2' 123.5(6)
O8 C1' C2' 115.7(5)
C3 C2 C1 109.0(3)
C3 C2 H2A 109.9
C1 C2 H2A 109.9
C3 C2 H2B 109.9
C1 C2 H2B 109.9
H2A C2 H2B 108.3
C1' C2' H2'A 109.5
C1' C2' H2'B 109.5
H2'A C2' H2'B 109.5
C1' C2' H2'C 109.5
H2'A C2' H2'C 109.5
H2'B C2' H2'C 109.5
O1 C3 C2 108.9(3)
O1 C3 C4 108.4(3)
C2 C3 C4 115.2(3)
O1 C3 H3A 108.0
C2 C3 H3A 108.0
C4 C3 H3A 108.0
C3 C4 C29 113.0(3)
C3 C4 C28 105.1(3)
C29 C4 C28 109.0(3)
C3 C4 C5 106.0(3)
C29 C4 C5 113.5(3)
C28 C4 C5 109.9(3)
C6 C5 C10 106.9(2)
C6 C5 C4 117.0(3)
C10 C5 C4 117.5(3)
C6 C5 H5A 104.6
C10 C5 H5A 104.6
C4 C5 H5A 104.6
O3 C6 C7 104.9(3)
O3 C6 C5 110.7(2)
C7 C6 C5 111.2(3)
O3 C6 H6A 110.0
C7 C6 H6A 110.0
C5 C6 H6A 110.0
C6 C7 C8 114.0(3)
C6 C7 H7B 108.8
C8 C7 H7B 108.8
C6 C7 H7C 108.8
C8 C7 H7C 108.8
H7B C7 H7C 107.6
C7 C8 C18 108.1(3)
C7 C8 C9 107.8(2)
C18 C8 C9 112.1(3)
C7 C8 C14 110.7(3)
C18 C8 C14 110.9(3)
C9 C8 C14 107.2(2)
C11 C9 C10 115.0(3)
C11 C9 C8 110.9(2)
C10 C9 C8 116.1(2)
C11 C9 H9A 104.5
C10 C9 H9A 104.5
C8 C9 H9A 104.5
C19 C10 C1 106.4(3)
C19 C10 C9 113.8(3)
C1 C10 C9 107.3(3)
C19 C10 C5 114.5(3)
C1 C10 C5 107.9(2)
C9 C10 C5 106.7(3)
C12 C11 C9 111.7(3)
C12 C11 H11A 109.3
C9 C11 H11A 109.3
C12 C11 H11B 109.3
C9 C11 H11B 109.3
H11A C11 H11B 107.9
O5 C12 C13 109.8(2)
O5 C12 C11 106.9(3)
C13 C12 C11 110.6(3)
O5 C12 H12A 109.8
C13 C12 H12A 109.8
C11 C12 H12A 109.8
C12 C13 C17 121.2(3)
C12 C13 C14 107.8(2)
C17 C13 C14 103.9(3)
C12 C13 H13A 107.8
C17 C13 H13A 107.8
C14 C13 H13A 107.8
C30 C14 C15 106.4(3)
C30 C14 C13 111.4(3)
C15 C14 C13 100.3(3)
C30 C14 C8 112.7(3)
C15 C14 C8 115.4(3)
C13 C14 C8 109.9(3)
C16 C15 C14 104.7(3)
C16 C15 H15A 110.8
C14 C15 H15A 110.8
C16 C15 H15B 110.8
C14 C15 H15B 110.8
H15A C15 H15B 108.9
C15 C16 C17 108.3(3)
C15 C16 H16A 110.0
C17 C16 H16A 110.0
C15 C16 H16B 110.0
C17 C16 H16B 110.0
H16A C16 H16B 108.4
C20 C17 C16 112.6(3)
C20 C17 C13 117.9(3)
C16 C17 C13 102.8(3)
C20 C17 H17A 107.7
C16 C17 H17A 107.7
C13 C17 H17A 107.7
C8 C18 H18A 109.5
C8 C18 H18B 109.5
H18A C18 H18B 109.5
C8 C18 H18C 109.5
H18A C18 H18C 109.5
H18B C18 H18C 109.5
C10 C19 H19A 109.5
C10 C19 H19B 109.5
H19A C19 H19B 109.5
C10 C19 H19C 109.5
H19A C19 H19C 109.5
H19B C19 H19C 109.5
O7 C20 C22 108.4(3)
O7 C20 C21 103.1(3)
C22 C20 C21 113.5(4)
O7 C20 C17 108.4(3)
C22 C20 C17 113.8(3)
C21 C20 C17 109.0(4)
C20 C21 H21A 109.5
C20 C21 H21B 109.5
H21A C21 H21B 109.5
C20 C21 H21C 109.5
H21A C21 H21C 109.5
H21B C21 H21C 109.5
C20 C22 C23 115.3(4)
C20 C22 H22A 108.5
C23 C22 H22A 108.5
C20 C22 H22B 108.5
C23 C22 H22B 108.5
H22A C22 H22B 107.5
C24 C23 C22 113.1(4)
C24 C23 H23A 109.0
C22 C23 H23A 109.0
C24 C23 H23B 109.0
C22 C23 H23B 109.0
H23A C23 H23B 107.8
C25 C24 C23 126.7(5)
C25 C24 H24A 116.7
C23 C24 H24A 116.7
C24 C25 C27 122.3(5)
C24 C25 C26 119.5(6)
C27 C25 C26 118.1(7)
C25 C27 H27A 109.5
C25 C27 H27B 109.5
H27A C27 H27B 109.5
C25 C27 H27C 109.5
H27A C27 H27C 109.5
H27B C27 H27C 109.5
C4 C28 H28A 109.5
C4 C28 H28B 109.5
H28A C28 H28B 109.5
C4 C28 H28C 109.5
H28A C28 H28C 109.5
H28B C28 H28C 109.5
C4 C29 H29A 109.5
C4 C29 H29B 109.5
H29A C29 H29B 109.5
C4 C29 H29C 109.5
H29A C29 H29C 109.5
H29B C29 H29C 109.5
C14 C30 H30A 109.5
C14 C30 H30B 109.5
H30A C30 H30B 109.5
C14 C30 H30C 109.5
H30A C30 H30C 109.5
H30B C30 H30C 109.5
O2 C31 O1 124.4(5)
O2 C31 C32 124.5(5)
O1 C31 C32 111.1(5)
C31 C32 H32A 109.5
C31 C32 H32B 109.5
H32A C32 H32B 109.5
C31 C32 H32C 109.5
H32A C32 H32C 109.5
H32B C32 H32C 109.5
O4 C33 O3 123.9(5)
O4 C33 C34 125.7(4)
O3 C33 C34 110.3(5)
C33 C34 H34A 109.5
C33 C34 H34B 109.5
H34A C34 H34B 109.5
C33 C34 H34C 109.5
H34A C34 H34C 109.5
H34B C34 H34C 109.5
O6 C35 O5 123.0(3)
O6 C35 C36 125.6(4)
O5 C35 C36 111.4(3)
C35 C36 H36A 109.5
C35 C36 H36B 109.5
H36A C36 H36B 109.5
C35 C36 H36C 109.5
H36A C36 H36C 109.5
H36B C36 H36C 109.5
C25 C26 H26A 109.5
C25 C26 H26B 109.5
H26A C26 H26B 109.5
C25 C26 H26C 109.5
H26A C26 H26C 109.5
H26B C26 H26C 109.5

loop_
_geom_bond_atom_site_label_1
_geom_bond_atom_site_label_2
_geom_bond_distance
O1 C31 1.337(6)
O1 C3 1.464(4)
O2 C31 1.175(8)
O3 C33 1.341(5)
O3 C6 1.453(4)
O4 C33 1.205(6)
O5 C35 1.367(4)
O5 C12 1.466(4)
O6 C35 1.190(5)
O7 C20 1.459(5)
O7 H7A 0.8200
O8 C1' 1.301(7)
O8 H8A 0.8200
C1 C2 1.526(5)
C1 C10 1.551(4)
C1 H1A 0.9700
C1 H1B 0.9700
C1' O9 1.166(8)
C1' C2' 1.474(8)
C2 C3 1.516(6)
C2 H2A 0.9700
C2 H2B 0.9700
C2' H2'A 0.9600
C2' H2'B 0.9600
C2' H2'C 0.9600
C3 C4 1.538(5)
C3 H3A 0.9800
C4 C29 1.538(5)
C4 C28 1.553(5)
C4 C5 1.578(5)
C5 C6 1.542(4)
C5 C10 1.573(4)
C5 H5A 0.9800
C6 C7 1.512(5)
C6 H6A 0.9800
C7 C8 1.543(4)
C7 H7B 0.9700
C7 H7C 0.9700
C8 C18 1.548(4)
C8 C9 1.564(4)
C8 C14 1.575(5)
C9 C11 1.542(4)
C9 C10 1.556(4)
C9 H9A 0.9800
C10 C19 1.551(4)
C11 C12 1.528(5)
C11 H11A 0.9700
C11 H11B 0.9700
C12 C13 1.524(4)
C12 H12A 0.9800
C13 C17 1.551(5)
C13 C14 1.563(5)
C13 H13A 0.9800
C14 C30 1.541(5)
C14 C15 1.558(5)
C15 C16 1.536(6)
C15 H15A 0.9700
C15 H15B 0.9700
C16 C17 1.550(6)
C16 H16A 0.9700
C16 H16B 0.9700
C17 C20 1.549(5)
C17 H17A 0.9800
C18 H18A 0.9600
C18 H18B 0.9600
C18 H18C 0.9600
C19 H19A 0.9600
C19 H19B 0.9600
C19 H19C 0.9600
C20 C22 1.520(6)
C20 C21 1.536(6)
C21 H21A 0.9600
C21 H21B 0.9600
C21 H21C 0.9600
C22 C23 1.539(6)
C22 H22A 0.9700
C22 H22B 0.9700
C23 C24 1.494(8)
C23 H23A 0.9700
C23 H23B 0.9700
C24 C25 1.350(9)
C24 H24A 0.9300
C25 C27 1.450(9)
C25 C26 1.484(8)
C27 H27A 0.9600
C27 H27B 0.9600
C27 H27C 0.9600
C28 H28A 0.9600
C28 H28B 0.9600
C28 H28C 0.9600
C29 H29A 0.9600
C29 H29B 0.9600
C29 H29C 0.9600
C30 H30A 0.9600
C30 H30B 0.9600
C30 H30C 0.9600
C31 C32 1.494(8)
C32 H32A 0.9600
C32 H32B 0.9600
C32 H32C 0.9600
C33 C34 1.488(8)
C34 H34A 0.9600
C34 H34B 0.9600
C34 H34C 0.9600
C35 C36 1.475(6)
C36 H36A 0.9600
C36 H36B 0.9600
C36 H36C 0.9600
C26 H26A 0.9600
C26 H26B 0.9600
C26 H26C 0.9600

loop_
_geom_hbond_atom_site_label_D
_geom_hbond_atom_site_label_H
_geom_hbond_atom_site_label_A
_geom_hbond_distance_DH
_geom_hbond_distance_HA
_geom_hbond_distance_DA
_geom_hbond_angle_DHA
O7 H7A O8 0.82 1.91 2.696(4) 159.9

loop_
_geom_torsion_atom_site_label_1
_geom_torsion_atom_site_label_2
_geom_torsion_atom_site_label_3
_geom_torsion_atom_site_label_4
_geom_torsion
C10 C1 C2 C3 -58.7(4)
C31 O1 C3 C2 88.7(5)
C31 O1 C3 C4 -145.3(4)
C1 C2 C3 O1 -176.9(3)
C1 C2 C3 C4 61.1(4)
O1 C3 C4 C29 -52.3(4)
C2 C3 C4 C29 70.0(4)
O1 C3 C4 C28 66.4(4)
C2 C3 C4 C28 -171.3(4)
O1 C3 C4 C5 -177.2(3)
C2 C3 C4 C5 -54.9(4)
C3 C4 C5 C6 179.3(3)
C29 C4 C5 C6 54.8(4)
C28 C4 C5 C6 -67.6(4)
C3 C4 C5 C10 50.1(3)
C29 C4 C5 C10 -74.5(4)
C28 C4 C5 C10 163.2(3)
C33 O3 C6 C7 97.7(3)
C33 O3 C6 C5 -142.2(3)
C10 C5 C6 O3 179.6(2)
C4 C5 C6 O3 45.4(4)
C10 C5 C6 C7 -64.2(3)
C4 C5 C6 C7 161.7(3)
O3 C6 C7 C8 179.1(2)
C5 C6 C7 C8 59.3(3)
C6 C7 C8 C18 72.3(3)
C6 C7 C8 C9 -49.0(3)
C6 C7 C8 C14 -166.1(2)
C7 C8 C9 C11 -176.0(3)
C18 C8 C9 C11 65.1(3)
C14 C8 C9 C11 -56.7(3)
C7 C8 C9 C10 50.4(3)
C18 C8 C9 C10 -68.5(3)
C14 C8 C9 C10 169.7(3)
C2 C1 C10 C19 -70.8(4)
C2 C1 C10 C9 167.1(3)
C2 C1 C10 C5 52.5(4)
C11 C9 C10 C19 -62.6(4)
C8 C9 C10 C19 69.2(3)
C11 C9 C10 C1 54.8(3)
C8 C9 C10 C1 -173.4(3)
C11 C9 C10 C5 170.2(2)
C8 C9 C10 C5 -58.0(3)
C6 C5 C10 C19 -65.4(4)
C4 C5 C10 C19 68.4(4)
C6 C5 C10 C1 176.3(3)
C4 C5 C10 C1 -49.8(3)
C6 C5 C10 C9 61.4(3)
C4 C5 C10 C9 -164.8(2)
C10 C9 C11 C12 -169.5(2)
C8 C9 C11 C12 56.3(3)
C35 O5 C12 C13 152.7(3)
C35 O5 C12 C11 -87.3(3)
C9 C11 C12 O5 -177.7(2)
C9 C11 C12 C13 -58.2(3)
O5 C12 C13 C17 -62.3(4)
C11 C12 C13 C17 179.9(3)
O5 C12 C13 C14 178.4(2)
C11 C12 C13 C14 60.6(3)
C12 C13 C14 C30 62.4(4)
C17 C13 C14 C30 -67.4(3)
C12 C13 C14 C15 174.7(3)
C17 C13 C14 C15 45.0(3)
C12 C13 C14 C8 -63.3(3)
C17 C13 C14 C8 166.9(2)
C7 C8 C14 C30 53.4(4)
C18 C8 C14 C30 173.4(3)
C9 C8 C14 C30 -64.0(3)
C7 C8 C14 C15 -69.1(4)
C18 C8 C14 C15 50.9(4)
C9 C8 C14 C15 173.5(3)
C7 C8 C14 C13 178.4(2)
C18 C8 C14 C13 -61.7(3)
C9 C8 C14 C13 61.0(3)
C30 C14 C15 C16 79.2(4)
C13 C14 C15 C16 -37.0(4)
C8 C14 C15 C16 -155.0(3)
C14 C15 C16 C17 16.2(5)
C15 C16 C17 C20 139.6(4)
C15 C16 C17 C13 11.7(5)
C12 C13 C17 C20 79.1(4)
C14 C13 C17 C20 -159.8(3)
C12 C13 C17 C16 -156.3(3)
C14 C13 C17 C16 -35.2(4)
C16 C17 C20 O7 163.2(3)
C13 C17 C20 O7 -77.2(4)
C16 C17 C20 C22 -76.1(4)
C13 C17 C20 C22 43.4(4)
C16 C17 C20 C21 51.7(5)
C13 C17 C20 C21 171.2(4)
O7 C20 C22 C23 -64.2(5)
C21 C20 C22 C23 49.7(5)
C17 C20 C22 C23 175.1(4)
C20 C22 C23 C24 167.7(4)
C22 C23 C24 C25 -87.6(7)
C23 C24 C25 C27 -0.4(8)
C23 C24 C25 C26 -179.3(5)
C3 O1 C31 O2 0.2(9)
C3 O1 C31 C32 -177.6(5)
C6 O3 C33 O4 0.1(6)
C6 O3 C33 C34 -177.3(4)
C12 O5 C35 O6 -3.3(5)
C12 O5 C35 C36 177.5(3)
